data_4118209
loop_
_publ_author_name
'Weidong Rao'
'Ming Joo Koh'
'Prasath Kothandaraman'
'Philip Wai Hong Chan'

_publ_section_title
;
 Gold-Catalyzed Cycloisomerization of 1,7-Diyne Benzoates to
 Indeno[1,2-c]azepines and Azabicyclo[4.2.0]octa-1(8),5-dines
;
_journal_name_full 'Journal of the American Chemical Society'
_journal_page_first 10811
_journal_page_last 10814
_journal_paper_doi 10.1021/ja304964s
_journal_volume 134
_journal_year 2012
_chemical_absolute_configuration ad
_chemical_formula_moiety 'C60 H59 Au N O4 P S, 0.5(C H2 Cl2)'
_chemical_formula_sum 'C60.5 H60 Au Cl N O4 P S'
_chemical_formula_weight 1160.54
_chemical_name_systematic
; 
 ? 
;
_space_group_IT_number 19
_symmetry_cell_setting orthorhombic
_symmetry_space_group_name_Hall 'P 2ac 2ab'
_symmetry_space_group_name_H-M 'P 21 21 21'
_atom_sites_solution_hydrogens geom
_atom_sites_solution_primary direct
_atom_sites_solution_secondary difmap
_audit_creation_method SHELXL-97
_cell_angle_alpha 90.00
_cell_angle_beta 90.00
_cell_angle_gamma 90.00
_cell_formula_units_Z 4
_cell_length_a 9.5692(7)
_cell_length_b 20.1333(17)
_cell_length_c 28.937(2)
_cell_measurement_reflns_used 6974
_cell_measurement_temperature 103(2)
_cell_measurement_theta_max 21.71
_cell_measurement_theta_min 2.24
_cell_volume 5575.0(7)
_computing_cell_refinement 'Bruker SAINT'
_computing_data_collection 'Bruker APEX2'
_computing_data_reduction 'Bruker SAINT'
_computing_molecular_graphics 'Bruker SHELXTL'
_computing_publication_material 'Bruker SHELXTL'
_computing_structure_refinement 'SHELXL-97 (Sheldrick, 2008)'
_computing_structure_solution 'SHELXS-97 (Sheldrick, 2008)'
_diffrn_ambient_temperature 103(2)
_diffrn_measured_fraction_theta_full 0.998
_diffrn_measured_fraction_theta_max 0.998
_diffrn_measurement_device_type 'Bruker APEX-II CCD'
_diffrn_measurement_method '\f and \w scans'
_diffrn_radiation_monochromator graphite
_diffrn_radiation_source 'fine-focus sealed tube'
_diffrn_radiation_type MoK\a
_diffrn_radiation_wavelength 0.71073
_diffrn_reflns_av_R_equivalents 0.0751
_diffrn_reflns_av_sigmaI/netI 0.1034
_diffrn_reflns_limit_h_max 9
_diffrn_reflns_limit_h_min -12
_diffrn_reflns_limit_k_max 26
_diffrn_reflns_limit_k_min -26
_diffrn_reflns_limit_l_max 38
_diffrn_reflns_limit_l_min -37
_diffrn_reflns_number 46452
_diffrn_reflns_theta_full 28.30
_diffrn_reflns_theta_max 28.30
_diffrn_reflns_theta_min 1.41
_exptl_absorpt_coefficient_mu 2.798
_exptl_absorpt_correction_T_max 0.6630
_exptl_absorpt_correction_T_min 0.4007
_exptl_absorpt_correction_type multi-scan
_exptl_absorpt_process_details sadabs
_exptl_crystal_colour colourless
_exptl_crystal_density_diffrn 1.383
_exptl_crystal_description block
_exptl_crystal_F_000 2356
_exptl_crystal_size_max 0.40
_exptl_crystal_size_mid 0.20
_exptl_crystal_size_min 0.16
_refine_diff_density_max 1.110
_refine_diff_density_min -1.500
_refine_diff_density_rms 0.233
_refine_ls_abs_structure_details 'Flack H D (1983), Acta Cryst. A39, 876-881'
_refine_ls_abs_structure_Flack -0.014(7)
_refine_ls_extinction_method none
_refine_ls_goodness_of_fit_ref 1.063
_refine_ls_hydrogen_treatment constr
_refine_ls_matrix_type full
_refine_ls_number_parameters 718
_refine_ls_number_reflns 13834
_refine_ls_number_restraints 330
_refine_ls_restrained_S_all 1.058
_refine_ls_R_factor_all 0.0741
_refine_ls_R_factor_gt 0.0472
_refine_ls_shift/su_max 0.003
_refine_ls_shift/su_mean 0.000
_refine_ls_structure_factor_coef Fsqd
_refine_ls_weighting_details 'calc w=1/[\s^2^(Fo^2^)+(0.0542P)^2^+0.0000P] where P=(Fo^2^+2Fc^2^)/3'
_refine_ls_weighting_scheme calc
_refine_ls_wR_factor_gt 0.1021
_refine_ls_wR_factor_ref 0.1253
_reflns_number_gt 10754
_reflns_number_total 13834
_reflns_threshold_expression >2sigma(I)
_cod_data_source_file ja304964s_si_007.cif
_cod_data_source_block chan202
_cod_original_cell_volume 5575.0(8)
_cod_original_formula_sum 'C60.50 H60 Au Cl N O4 P S'
_cod_database_code 4118209

loop_
_symmetry_equiv_pos_as_xyz
'x, y, z'
'-x+1/2, -y, z+1/2'
'-x, y+1/2, -z+1/2'
'x+1/2, -y+1/2, -z'

loop_
_atom_site_label
_atom_site_type_symbol
_atom_site_fract_x
_atom_site_fract_y
_atom_site_fract_z
_atom_site_U_iso_or_equiv
_atom_site_adp_type
_atom_site_occupancy
_atom_site_symmetry_multiplicity
_atom_site_calc_flag
_atom_site_refinement_flags
_atom_site_disorder_assembly
_atom_site_disorder_group
Au1 Au 0.44538(3) 0.606368(14) 0.805193(9) 0.02014(7) Uani 1 1 d . . .
C1 C 0.5095(7) 0.5954(4) 0.7398(2) 0.0241(16) Uani 1 1 d . . .
C2 C 0.5600(8) 0.5790(3) 0.7035(2) 0.0203(14) Uani 1 1 d . . .
C3 C 0.6225(8) 0.5618(4) 0.6583(2) 0.0261(17) Uani 1 1 d . . .
H3A H 0.7151 0.5835 0.6558 0.031 Uiso 1 1 calc R . .
H3B H 0.5625 0.5798 0.6334 0.031 Uiso 1 1 calc R . .
C4 C 0.8929(7) 0.4398(4) 0.6823(2) 0.0235(16) Uani 1 1 d . . .
C5 C 0.9971(7) 0.4817(4) 0.6987(3) 0.0262(16) Uani 1 1 d . . .
H5 H 1.0085 0.5251 0.6864 0.031 Uiso 1 1 calc R . .
C6 C 1.0846(7) 0.4584(4) 0.7337(2) 0.0313(19) Uani 1 1 d . . .
H6 H 1.1565 0.4867 0.7449 0.038 Uiso 1 1 calc R . .
C7 C 1.0712(7) 0.3965(5) 0.7525(2) 0.0315(16) Uani 1 1 d . . .
C8 C 1.1693(9) 0.3721(4) 0.7899(3) 0.038(2) Uani 1 1 d . . .
H8A H 1.1178 0.3675 0.8190 0.058 Uiso 1 1 calc R . .
H8B H 1.2455 0.4041 0.7940 0.058 Uiso 1 1 calc R . .
H8C H 1.2080 0.3289 0.7810 0.058 Uiso 1 1 calc R . .
C9 C 0.9659(8) 0.3569(4) 0.7371(3) 0.0353(19) Uani 1 1 d . . .
H9 H 0.9530 0.3143 0.7506 0.042 Uiso 1 1 calc R . .
C10 C 0.8770(8) 0.3778(4) 0.7021(3) 0.0304(19) Uani 1 1 d . . .
H10 H 0.8045 0.3492 0.6917 0.036 Uiso 1 1 calc R . .
C11 C 0.5157(7) 0.4459(4) 0.6438(2) 0.0205(16) Uani 1 1 d . . .
H11 H 0.5530 0.4010 0.6356 0.025 Uiso 1 1 calc R . .
C12 C 0.4290(7) 0.4364(4) 0.6893(2) 0.0248(15) Uani 1 1 d . . .
H12A H 0.4096 0.4806 0.7028 0.030 Uiso 1 1 calc R . .
H12B H 0.3382 0.4158 0.6814 0.030 Uiso 1 1 calc R . .
C13 C 0.5023(7) 0.3936(4) 0.7254(2) 0.0267(15) Uani 1 1 d . . .
C14 C 0.4892(9) 0.3253(4) 0.7233(3) 0.039(2) Uani 1 1 d . . .
H14 H 0.4372 0.3056 0.6990 0.046 Uiso 1 1 calc R . .
C15 C 0.5515(13) 0.2853(4) 0.7566(3) 0.056(3) Uani 1 1 d . . .
H15 H 0.5447 0.2384 0.7542 0.067 Uiso 1 1 calc R . .
C16 C 0.6234(12) 0.3135(5) 0.7933(3) 0.056(3) Uani 1 1 d . . .
H16 H 0.6627 0.2863 0.8168 0.067 Uiso 1 1 calc R . .
C17 C 0.6367(10) 0.3809(4) 0.7951(3) 0.040(2) Uani 1 1 d . . .
H17 H 0.6883 0.4006 0.8195 0.048 Uiso 1 1 calc R . .
C18 C 0.5762(8) 0.4207(4) 0.7617(2) 0.0275(17) Uani 1 1 d . . .
H18 H 0.5856 0.4676 0.7638 0.033 Uiso 1 1 calc R . .
C19 C 0.4182(7) 0.4680(4) 0.6022(2) 0.0206(15) Uani 1 1 d . . .
C20 C 0.5046(8) 0.4946(4) 0.5640(2) 0.0261(17) Uani 1 1 d . . .
C21 C 0.5756(8) 0.5207(4) 0.5350(2) 0.0267(17) Uani 1 1 d . . .
C22 C 0.6576(9) 0.5530(4) 0.4997(3) 0.0294(18) Uani 1 1 d . . .
C23 C 0.5906(10) 0.5815(5) 0.4621(3) 0.049(3) Uani 1 1 d . . .
H23 H 0.4920 0.5787 0.4591 0.058 Uiso 1 1 calc R . .
C24 C 0.6721(11) 0.6149(6) 0.4280(3) 0.058(3) Uani 1 1 d . . .
H24 H 0.6272 0.6343 0.4021 0.070 Uiso 1 1 calc R . .
C25 C 0.8143(10) 0.6195(5) 0.4323(3) 0.049(3) Uani 1 1 d . . .
H25 H 0.8678 0.6428 0.4099 0.059 Uiso 1 1 calc R . .
C26 C 0.8778(10) 0.5902(5) 0.4691(3) 0.049(3) Uani 1 1 d . . .
H26 H 0.9767 0.5921 0.4717 0.058 Uiso 1 1 calc R . .
C27 C 0.8006(9) 0.5572(4) 0.5033(3) 0.037(2) Uani 1 1 d . . .
H27 H 0.8471 0.5379 0.5290 0.044 Uiso 1 1 calc R . .
C28 C 0.3333(7) 0.4084(3) 0.5889(2) 0.0208(16) Uani 1 1 d . . .
C29 C 0.3939(7) 0.3579(4) 0.5625(2) 0.0222(16) Uani 1 1 d . . .
H29 H 0.4851 0.3640 0.5503 0.027 Uiso 1 1 calc R . .
C30 C 0.3229(8) 0.2988(4) 0.5538(2) 0.0229(16) Uani 1 1 d . . .
H30 H 0.3651 0.2648 0.5358 0.027 Uiso 1 1 calc R . .
C31 C 0.1907(8) 0.2903(4) 0.5716(3) 0.0249(17) Uani 1 1 d . . .
H31 H 0.1411 0.2504 0.5657 0.030 Uiso 1 1 calc R . .
C32 C 0.1292(7) 0.3396(4) 0.5983(2) 0.0266(17) Uani 1 1 d . . .
H32 H 0.0389 0.3326 0.6111 0.032 Uiso 1 1 calc R . .
C33 C 0.1973(7) 0.3981(4) 0.6063(2) 0.0227(15) Uani 1 1 d . . .
H33 H 0.1528 0.4320 0.6237 0.027 Uiso 1 1 calc R . .
C34 C 0.2435(8) 0.5546(4) 0.5930(3) 0.0261(17) Uani 1 1 d D . .
C35 C 0.166(4) 0.6057(14) 0.6213(9) 0.023(4) Uani 0.47(4) 1 d PDU A 1
C36 C 0.053(3) 0.6359(13) 0.6011(9) 0.033(4) Uani 0.47(4) 1 d PU A 1
H36 H 0.0276 0.6282 0.5698 0.039 Uiso 0.47(4) 1 calc PR A 1
C37 C -0.024(3) 0.6788(14) 0.6299(10) 0.042(4) Uani 0.47(4) 1 d PU A 1
H37 H -0.1092 0.6957 0.6178 0.051 Uiso 0.47(4) 1 calc PR A 1
C38 C 0.014(3) 0.6998(12) 0.6758(11) 0.039(5) Uani 0.47(4) 1 d PU A 1
H38 H -0.0397 0.7319 0.6922 0.047 Uiso 0.47(4) 1 calc PR A 1
C39 C 0.127(4) 0.6718(15) 0.6939(11) 0.034(4) Uani 0.47(4) 1 d PU A 1
H39 H 0.1589 0.6841 0.7238 0.041 Uiso 0.47(4) 1 calc PR A 1
C40 C 0.203(4) 0.6215(18) 0.6669(11) 0.028(4) Uani 0.47(4) 1 d PU A 1
H40 H 0.2788 0.5989 0.6809 0.034 Uiso 0.47(4) 1 calc PR A 1
C35A C 0.177(3) 0.6124(12) 0.6168(8) 0.027(4) Uani 0.53(4) 1 d PGDU A 2
C36A C 0.074(3) 0.6466(10) 0.5929(7) 0.036(5) Uani 0.53(4) 1 d PGU A 2
H36A H 0.0542 0.6357 0.5616 0.044 Uiso 0.53(4) 1 calc PR A 2
C37A C -0.001(2) 0.6967(10) 0.6148(7) 0.037(4) Uani 0.53(4) 1 d PGU A 2
H37A H -0.0719 0.7200 0.5985 0.045 Uiso 0.53(4) 1 calc PR A 2
C38A C 0.0274(19) 0.7126(9) 0.6606(7) 0.034(4) Uani 0.53(4) 1 d PGU A 2
H38A H -0.0238 0.7468 0.6755 0.040 Uiso 0.53(4) 1 calc PR A 2
C39A C 0.131(3) 0.6784(12) 0.6845(6) 0.029(4) Uani 0.53(4) 1 d PGU A 2
H39A H 0.1505 0.6893 0.7157 0.035 Uiso 0.53(4) 1 calc PR A 2
C40A C 0.206(3) 0.6283(14) 0.6626(8) 0.027(4) Uani 0.53(4) 1 d PGU A 2
H40A H 0.2766 0.6050 0.6789 0.033 Uiso 0.53(4) 1 calc PR A 2
C41 C 0.5156(6) 0.6189(3) 0.9233(2) 0.0154(14) Uani 1 1 d . . .
C42 C 0.4836(7) 0.6250(4) 0.9694(2) 0.0235(17) Uani 1 1 d . . .
H42 H 0.3888 0.6303 0.9784 0.028 Uiso 1 1 calc R . .
C43 C 0.5882(7) 0.6234(4) 1.0035(2) 0.0239(17) Uani 1 1 d . . .
H43 H 0.5636 0.6283 1.0352 0.029 Uiso 1 1 calc R . .
C44 C 0.7238(7) 0.6151(4) 0.9915(2) 0.0225(15) Uani 1 1 d . . .
H44 H 0.7943 0.6126 1.0146 0.027 Uiso 1 1 calc R . .
C45 C 0.7579(7) 0.6102(4) 0.9459(2) 0.0228(15) Uani 1 1 d . . .
H45 H 0.8533 0.6045 0.9377 0.027 Uiso 1 1 calc R . .
C46 C 0.6582(7) 0.6132(4) 0.9107(2) 0.0182(14) Uani 1 1 d . . .
C47 C 0.7149(6) 0.6126(4) 0.8627(2) 0.0204(15) Uani 1 1 d . . .
C48 C 0.7659(8) 0.5522(4) 0.8435(3) 0.0289(18) Uani 1 1 d . . .
H48 H 0.7545 0.5118 0.8601 0.035 Uiso 1 1 calc R . .
C49 C 0.8312(8) 0.5515(4) 0.8015(3) 0.0327(18) Uani 1 1 d . . .
H49 H 0.8648 0.5108 0.7891 0.039 Uiso 1 1 calc R . .
C50 C 0.8488(8) 0.6101(6) 0.7768(3) 0.040(2) Uani 1 1 d . . .
H50 H 0.8926 0.6091 0.7473 0.047 Uiso 1 1 calc R . .
C51 C 0.8028(8) 0.6702(5) 0.7947(2) 0.034(2) Uani 1 1 d . . .
H51 H 0.8182 0.7104 0.7783 0.040 Uiso 1 1 calc R . .
C52 C 0.7330(8) 0.6705(4) 0.8375(3) 0.0282(19) Uani 1 1 d . . .
H52 H 0.6978 0.7112 0.8494 0.034 Uiso 1 1 calc R . .
C53 C 0.2865(9) 0.5309(4) 0.8955(3) 0.0327(19) Uani 1 1 d . . .
C54 C 0.2555(11) 0.5178(6) 0.9465(3) 0.056(3) Uani 1 1 d . . .
H54A H 0.2164 0.4731 0.9500 0.085 Uiso 1 1 calc R . .
H54B H 0.1881 0.5506 0.9578 0.085 Uiso 1 1 calc R . .
H54C H 0.3422 0.5212 0.9644 0.085 Uiso 1 1 calc R . .
C55 C 0.1507(8) 0.5244(4) 0.8667(3) 0.035(2) Uani 1 1 d . . .
H55A H 0.1710 0.5341 0.8342 0.053 Uiso 1 1 calc R . .
H55B H 0.0810 0.5560 0.8783 0.053 Uiso 1 1 calc R . .
H55C H 0.1143 0.4791 0.8695 0.053 Uiso 1 1 calc R . .
C56 C 0.3905(9) 0.4770(4) 0.8789(3) 0.039(2) Uani 1 1 d . . .
H56A H 0.3548 0.4330 0.8872 0.059 Uiso 1 1 calc R . .
H56B H 0.4815 0.4840 0.8937 0.059 Uiso 1 1 calc R . .
H56C H 0.4012 0.4799 0.8453 0.059 Uiso 1 1 calc R . .
C57 C 0.2605(8) 0.6871(4) 0.8881(3) 0.0302(19) Uani 1 1 d . . .
C58 C 0.1617(9) 0.6926(5) 0.8456(3) 0.042(2) Uani 1 1 d . . .
H58A H 0.1055 0.7332 0.8482 0.064 Uiso 1 1 calc R . .
H58B H 0.0998 0.6539 0.8446 0.064 Uiso 1 1 calc R . .
H58C H 0.2175 0.6944 0.8173 0.064 Uiso 1 1 calc R . .
C59 C 0.1666(10) 0.6860(6) 0.9312(3) 0.058(3) Uani 1 1 d . . .
H59A H 0.2238 0.6778 0.9587 0.087 Uiso 1 1 calc R . .
H59B H 0.0969 0.6506 0.9281 0.087 Uiso 1 1 calc R . .
H59C H 0.1191 0.7289 0.9343 0.087 Uiso 1 1 calc R . .
C60 C 0.3542(10) 0.7450(5) 0.8924(4) 0.053(3) Uani 1 1 d . . .
H60A H 0.4195 0.7457 0.8663 0.080 Uiso 1 1 calc R . .
H60B H 0.4067 0.7420 0.9214 0.080 Uiso 1 1 calc R . .
H60C H 0.2985 0.7859 0.8923 0.080 Uiso 1 1 calc R . .
C61 C 0.609(3) 0.7267(15) 0.5578(8) 0.090(9) Uani 0.339(6) 1 d PDU B 1
H61A H 0.5139 0.7275 0.5446 0.108 Uiso 0.339(6) 1 calc PR B 1
H61B H 0.6454 0.6808 0.5548 0.108 Uiso 0.339(6) 1 calc PR B 1
Cl1 Cl 0.7139(17) 0.7790(9) 0.5262(5) 0.158(6) Uani 0.339(6) 1 d PDU B 1
Cl2 Cl 0.5998(16) 0.7461(8) 0.6139(5) 0.123(6) Uani 0.339(6) 1 d PDU B 1
C61A C 0.607(10) 0.736(5) 0.605(3) 0.098(10) Uani 0.161(6) 1 d PDU B 2
H61C H 0.6775 0.7004 0.6101 0.117 Uiso 0.161(6) 1 calc PR B 2
H61D H 0.5753 0.7510 0.6356 0.117 Uiso 0.161(6) 1 calc PR B 2
Cl1A Cl 0.688(3) 0.7995(13) 0.5788(14) 0.160(10) Uani 0.161(6) 1 d PDU B 2
Cl2A Cl 0.4701(19) 0.7006(7) 0.5784(7) 0.071(6) Uani 0.161(6) 1 d PDU B 2
N1 N 0.6396(6) 0.4893(3) 0.6514(2) 0.0234(14) Uani 1 1 d . . .
O1 O 0.7702(5) 0.4027(3) 0.60751(17) 0.0298(13) Uani 1 1 d . . .
O2 O 0.8661(5) 0.5169(3) 0.61241(17) 0.0306(13) Uani 1 1 d . . .
O3 O 0.3339(5) 0.5216(2) 0.62209(16) 0.0228(11) Uani 1 1 d . A .
O4 O 0.2234(6) 0.5405(3) 0.55337(18) 0.0347(13) Uani 1 1 d . A .
P1 P 0.37352(17) 0.61215(11) 0.88059(6) 0.0184(4) Uani 1 1 d . . .
S1 S 0.79253(19) 0.46280(10) 0.63315(6) 0.0243(4) Uani 1 1 d . . .

loop_
_atom_site_aniso_label
_atom_site_aniso_U_11
_atom_site_aniso_U_22
_atom_site_aniso_U_33
_atom_site_aniso_U_23
_atom_site_aniso_U_13
_atom_site_aniso_U_12
Au1 0.01761(12) 0.02893(12) 0.01387(11) -0.00418(12) -0.00240(12) 0.00263(13)
C1 0.028(4) 0.026(4) 0.018(3) -0.011(3) -0.005(3) 0.000(3)
C2 0.018(3) 0.024(3) 0.018(4) -0.006(2) -0.003(3) -0.001(3)
C3 0.028(4) 0.030(4) 0.020(4) -0.004(3) 0.003(3) -0.004(3)
C4 0.020(3) 0.034(4) 0.017(4) -0.006(3) 0.006(3) -0.003(3)
C5 0.023(3) 0.030(4) 0.026(4) -0.010(3) 0.012(3) -0.006(3)
C6 0.020(4) 0.052(5) 0.023(4) -0.021(4) 0.003(3) -0.006(3)
C7 0.021(4) 0.050(5) 0.023(3) -0.013(4) 0.000(3) -0.001(4)
C8 0.031(5) 0.047(6) 0.037(5) -0.008(4) -0.001(4) -0.002(4)
C9 0.029(5) 0.037(5) 0.040(5) 0.001(4) 0.001(4) -0.009(4)
C10 0.030(4) 0.031(5) 0.030(5) -0.006(3) 0.003(4) -0.012(3)
C11 0.024(4) 0.023(4) 0.015(3) -0.005(3) 0.004(3) -0.008(3)
C12 0.019(4) 0.036(4) 0.020(4) -0.002(3) 0.004(3) -0.007(3)
C13 0.026(3) 0.031(4) 0.023(3) 0.000(4) 0.013(3) -0.003(4)
C14 0.061(6) 0.028(4) 0.027(4) 0.000(4) 0.018(4) -0.009(4)
C15 0.093(8) 0.030(5) 0.044(5) 0.006(4) 0.022(6) -0.007(6)
C16 0.109(9) 0.033(5) 0.026(5) 0.008(4) 0.018(5) 0.018(5)
C17 0.063(6) 0.029(5) 0.027(5) -0.001(3) 0.006(4) 0.016(4)
C18 0.036(5) 0.028(4) 0.019(4) -0.001(3) 0.009(3) 0.005(3)
C19 0.017(4) 0.027(4) 0.018(3) -0.003(3) 0.004(3) 0.005(3)
C20 0.027(4) 0.033(4) 0.019(4) -0.009(3) 0.000(3) -0.003(3)
C21 0.027(4) 0.037(4) 0.016(3) -0.002(3) 0.000(3) -0.008(3)
C22 0.034(4) 0.035(5) 0.020(4) -0.002(3) 0.009(3) -0.013(4)
C23 0.036(5) 0.075(7) 0.035(5) 0.017(5) -0.004(4) -0.021(4)
C24 0.059(6) 0.078(8) 0.037(5) 0.016(6) 0.004(5) -0.010(6)
C25 0.055(6) 0.059(7) 0.033(5) 0.005(4) 0.011(4) -0.021(5)
C26 0.048(6) 0.058(7) 0.039(5) -0.005(5) 0.022(5) -0.017(5)
C27 0.041(5) 0.041(5) 0.028(5) -0.003(4) 0.012(4) -0.004(4)
C28 0.018(3) 0.026(4) 0.018(3) -0.001(3) -0.002(3) 0.000(3)
C29 0.019(4) 0.026(4) 0.021(4) -0.001(3) 0.003(3) 0.001(3)
C30 0.023(4) 0.027(4) 0.019(4) 0.003(3) -0.002(3) 0.003(3)
C31 0.023(4) 0.022(4) 0.030(4) 0.006(3) -0.011(3) -0.005(3)
C32 0.015(4) 0.042(5) 0.022(4) 0.003(3) 0.004(3) -0.007(3)
C33 0.019(3) 0.034(4) 0.015(3) -0.005(3) 0.001(3) -0.003(4)
C34 0.023(4) 0.029(4) 0.027(4) -0.003(3) 0.005(3) -0.010(3)
C35 0.018(7) 0.020(7) 0.031(7) 0.006(6) 0.006(6) -0.008(6)
C36 0.028(7) 0.030(7) 0.040(7) 0.007(6) -0.009(7) 0.003(7)
C37 0.034(7) 0.043(8) 0.049(8) 0.012(7) -0.001(7) 0.009(7)
C38 0.042(8) 0.037(8) 0.038(9) 0.006(7) 0.003(8) 0.003(7)
C39 0.036(7) 0.034(7) 0.033(8) 0.004(7) -0.004(7) -0.002(6)
C40 0.024(7) 0.030(8) 0.030(7) 0.001(7) -0.003(7) -0.012(6)
C35A 0.025(7) 0.023(7) 0.033(7) -0.006(7) -0.004(6) -0.004(7)
C36A 0.036(8) 0.036(8) 0.038(8) 0.003(7) -0.005(7) 0.001(7)
C37A 0.040(7) 0.038(8) 0.034(8) 0.013(6) -0.007(7) 0.013(6)
C38A 0.038(7) 0.036(7) 0.026(8) -0.010(6) -0.001(7) 0.008(6)
C39A 0.033(6) 0.036(7) 0.019(8) -0.011(7) 0.004(6) -0.002(6)
C40A 0.023(6) 0.028(7) 0.030(7) 0.003(6) -0.002(6) -0.006(6)
C41 0.013(3) 0.021(4) 0.013(3) 0.000(3) -0.002(2) -0.002(2)
C42 0.015(4) 0.040(5) 0.015(3) -0.005(3) 0.000(3) 0.002(3)
C43 0.026(4) 0.031(4) 0.015(3) -0.004(3) -0.002(3) 0.003(3)
C44 0.022(3) 0.027(4) 0.019(3) 0.003(3) -0.006(3) 0.004(3)
C45 0.011(3) 0.032(4) 0.025(4) -0.002(4) -0.005(3) 0.000(3)
C46 0.016(3) 0.023(4) 0.016(3) -0.001(3) -0.002(3) -0.003(3)
C47 0.007(3) 0.036(4) 0.018(3) 0.001(3) -0.004(2) 0.003(3)
C48 0.022(4) 0.041(5) 0.024(4) -0.003(3) -0.002(3) 0.007(4)
C49 0.022(4) 0.053(5) 0.023(4) -0.011(4) 0.005(4) 0.005(4)
C50 0.020(4) 0.079(7) 0.020(4) -0.018(5) 0.005(3) -0.001(5)
C51 0.028(4) 0.055(6) 0.017(4) 0.004(4) -0.002(3) -0.016(4)
C52 0.018(4) 0.044(5) 0.023(4) -0.006(4) -0.004(3) -0.003(4)
C53 0.032(5) 0.041(5) 0.025(4) -0.005(4) -0.002(3) -0.013(4)
C54 0.056(6) 0.085(9) 0.029(5) 0.005(5) -0.004(4) -0.040(6)
C55 0.020(4) 0.049(5) 0.037(5) -0.006(4) -0.003(4) -0.011(4)
C56 0.033(5) 0.032(5) 0.053(6) 0.001(4) -0.011(4) -0.006(4)
C57 0.026(4) 0.041(5) 0.023(4) -0.013(4) -0.006(3) 0.016(4)
C58 0.035(5) 0.056(6) 0.036(5) -0.008(4) -0.015(4) 0.020(5)
C59 0.047(6) 0.085(8) 0.042(6) 0.001(5) 0.008(5) 0.041(6)
C60 0.038(6) 0.045(6) 0.078(8) -0.011(5) -0.010(5) 0.015(5)
C61 0.068(13) 0.070(13) 0.132(14) -0.026(12) -0.014(12) 0.022(11)
Cl1 0.167(12) 0.205(13) 0.101(9) 0.017(9) -0.013(9) 0.104(10)
Cl2 0.116(9) 0.119(10) 0.134(10) 0.013(8) 0.040(7) 0.071(7)
C61A 0.085(15) 0.081(15) 0.127(15) 0.003(13) 0.000(13) 0.031(13)
Cl1A 0.155(15) 0.136(15) 0.190(17) -0.023(14) -0.043(14) 0.088(13)
Cl2A 0.066(11) 0.034(8) 0.113(12) 0.021(8) -0.001(9) 0.002(7)
N1 0.020(3) 0.032(4) 0.019(3) -0.013(3) 0.007(3) -0.008(3)
O1 0.021(3) 0.041(3) 0.028(3) -0.016(3) 0.007(2) -0.002(3)
O2 0.026(3) 0.044(3) 0.021(3) 0.001(2) 0.011(2) -0.011(2)
O3 0.026(3) 0.024(3) 0.018(3) -0.002(2) 0.008(2) 0.001(2)
O4 0.043(3) 0.041(3) 0.021(3) -0.004(2) -0.006(3) 0.001(3)
P1 0.0123(8) 0.0292(10) 0.0138(8) -0.0017(8) -0.0004(6) 0.0005(8)
S1 0.0199(9) 0.0353(11) 0.0176(9) -0.0070(8) 0.0074(7) -0.0064(8)

loop_
_atom_type_symbol
_atom_type_description
_atom_type_scat_dispersion_real
_atom_type_scat_dispersion_imag
_atom_type_scat_source
C C 0.0033 0.0016 'International Tables Vol C Tables 4.2.6.8 and 6.1.1.4'
H H 0.0000 0.0000 'International Tables Vol C Tables 4.2.6.8 and 6.1.1.4'
N N 0.0061 0.0033 'International Tables Vol C Tables 4.2.6.8 and 6.1.1.4'
O O 0.0106 0.0060 'International Tables Vol C Tables 4.2.6.8 and 6.1.1.4'
P P 0.1023 0.0942 'International Tables Vol C Tables 4.2.6.8 and 6.1.1.4'
S S 0.1246 0.1234 'International Tables Vol C Tables 4.2.6.8 and 6.1.1.4'
Au Au -2.0133 8.8022 'International Tables Vol C Tables 4.2.6.8 and 6.1.1.4'
Cl Cl 0.1484 0.1585 'International Tables Vol C Tables 4.2.6.8 and 6.1.1.4'

loop_
_geom_angle_atom_site_label_1
_geom_angle_atom_site_label_2
_geom_angle_atom_site_label_3
_geom_angle
C1 Au1 P1 176.6(2)
C2 C1 Au1 168.3(7)
C1 C2 C3 177.6(7)
C2 C3 N1 113.2(6)
C2 C3 H3A 108.9
N1 C3 H3A 108.9
C2 C3 H3B 108.9
N1 C3 H3B 108.9
H3A C3 H3B 107.7
C10 C4 C5 119.1(7)
C10 C4 S1 120.5(6)
C5 C4 S1 120.2(6)
C4 C5 C6 118.3(7)
C4 C5 H5 120.9
C6 C5 H5 120.9
C7 C6 C5 122.6(7)
C7 C6 H6 118.7
C5 C6 H6 118.7
C9 C7 C6 118.4(7)
C9 C7 C8 120.1(8)
C6 C7 C8 121.5(7)
C7 C8 H8A 109.5
C7 C8 H8B 109.5
H8A C8 H8B 109.5
C7 C8 H8C 109.5
H8A C8 H8C 109.5
H8B C8 H8C 109.5
C7 C9 C10 120.9(8)
C7 C9 H9 119.5
C10 C9 H9 119.5
C4 C10 C9 120.6(7)
C4 C10 H10 119.7
C9 C10 H10 119.7
N1 C11 C12 111.7(5)
N1 C11 C19 114.5(6)
C12 C11 C19 111.1(5)
N1 C11 H11 106.3
C12 C11 H11 106.3
C19 C11 H11 106.3
C13 C12 C11 113.6(6)
C13 C12 H12A 108.8
C11 C12 H12A 108.8
C13 C12 H12B 108.8
C11 C12 H12B 108.8
H12A C12 H12B 107.7
C18 C13 C14 118.3(7)
C18 C13 C12 122.2(8)
C14 C13 C12 119.4(7)
C13 C14 C15 120.5(8)
C13 C14 H14 119.8
C15 C14 H14 119.8
C16 C15 C14 120.4(8)
C16 C15 H15 119.8
C14 C15 H15 119.8
C17 C16 C15 118.8(9)
C17 C16 H16 120.6
C15 C16 H16 120.6
C16 C17 C18 120.8(9)
C16 C17 H17 119.6
C18 C17 H17 119.6
C13 C18 C17 121.1(8)
C13 C18 H18 119.5
C17 C18 H18 119.5
O3 C19 C20 109.5(6)
O3 C19 C28 113.1(5)
C20 C19 C28 113.6(6)
O3 C19 C11 103.4(5)
C20 C19 C11 109.9(6)
C28 C19 C11 106.8(6)
C21 C20 C19 174.9(8)
C20 C21 C22 178.4(9)
C27 C22 C23 119.6(8)
C27 C22 C21 121.0(8)
C23 C22 C21 119.4(8)
C22 C23 C24 119.0(8)
C22 C23 H23 120.5
C24 C23 H23 120.5
C25 C24 C23 120.9(9)
C25 C24 H24 119.6
C23 C24 H24 119.6
C26 C25 C24 119.0(9)
C26 C25 H25 120.5
C24 C25 H25 120.5
C25 C26 C27 121.5(9)
C25 C26 H26 119.2
C27 C26 H26 119.2
C22 C27 C26 120.0(9)
C22 C27 H27 120.0
C26 C27 H27 120.0
C29 C28 C33 118.0(7)
C29 C28 C19 119.8(6)
C33 C28 C19 121.8(6)
C30 C29 C28 121.2(7)
C30 C29 H29 119.4
C28 C29 H29 119.4
C31 C30 C29 119.0(7)
C31 C30 H30 120.5
C29 C30 H30 120.5
C30 C31 C32 120.7(7)
C30 C31 H31 119.7
C32 C31 H31 119.7
C33 C32 C31 120.5(7)
C33 C32 H32 119.7
C31 C32 H32 119.7
C32 C33 C28 120.5(7)
C32 C33 H33 119.8
C28 C33 H33 119.8
O4 C34 O3 124.9(7)
O4 C34 C35A 123.9(12)
O3 C34 C35A 111.1(11)
O4 C34 C35 127.0(13)
O3 C34 C35 107.8(13)
C35A C34 C35 8(3)
C36 C35 C40 119.8(16)
C36 C35 C34 117(2)
C40 C35 C34 123(2)
C35 C36 C37 115.6(18)
C35 C36 H36 122.2
C37 C36 H36 122.2
C36 C37 C38 127(2)
C36 C37 H37 116.7
C38 C37 H37 116.7
C39 C38 C37 116(2)
C39 C38 H38 121.9
C37 C38 H38 121.9
C38 C39 C40 119(2)
C38 C39 H39 120.6
C40 C39 H39 120.6
C35 C40 C39 122.4(18)
C35 C40 H40 118.8
C39 C40 H40 118.8
C36A C35A C40A 120.0
C36A C35A C34 117.3(14)
C40A C35A C34 122.4(14)
C35A C36A C37A 120.0
C35A C36A H36A 120.0
C37A C36A H36A 120.0
C36A C37A C38A 120.0
C36A C37A H37A 120.0
C38A C37A H37A 120.0
C39A C38A C37A 120.0
C39A C38A H38A 120.0
C37A C38A H38A 120.0
C38A C39A C40A 120.0
C38A C39A H39A 120.0
C40A C39A H39A 120.0
C39A C40A C35A 120.0
C39A C40A H40A 120.0
C35A C40A H40A 120.0
C42 C41 C46 118.2(6)
C42 C41 P1 119.5(5)
C46 C41 P1 122.1(5)
C41 C42 C43 121.4(6)
C41 C42 H42 119.3
C43 C42 H42 119.3
C44 C43 C42 120.3(6)
C44 C43 H43 119.8
C42 C43 H43 119.8
C43 C44 C45 119.1(6)
C43 C44 H44 120.4
C45 C44 H44 120.4
C44 C45 C46 122.6(6)
C44 C45 H45 118.7
C46 C45 H45 118.7
C45 C46 C41 118.3(6)
C45 C46 C47 115.4(6)
C41 C46 C47 126.2(6)
C52 C47 C48 118.1(7)
C52 C47 C46 121.9(7)
C48 C47 C46 119.7(7)
C49 C48 C47 120.8(8)
C49 C48 H48 119.6
C47 C48 H48 119.6
C48 C49 C50 120.3(8)
C48 C49 H49 119.9
C50 C49 H49 119.9
C51 C50 C49 120.7(7)
C51 C50 H50 119.7
C49 C50 H50 119.7
C50 C51 C52 118.9(8)
C50 C51 H51 120.6
C52 C51 H51 120.6
C47 C52 C51 121.3(8)
C47 C52 H52 119.4
C51 C52 H52 119.4
C54 C53 C56 107.7(8)
C54 C53 C55 110.0(7)
C56 C53 C55 108.2(7)
C54 C53 P1 117.2(6)
C56 C53 P1 104.6(5)
C55 C53 P1 108.6(6)
C53 C54 H54A 109.5
C53 C54 H54B 109.5
H54A C54 H54B 109.5
C53 C54 H54C 109.5
H54A C54 H54C 109.5
H54B C54 H54C 109.5
C53 C55 H55A 109.5
C53 C55 H55B 109.5
H55A C55 H55B 109.5
C53 C55 H55C 109.5
H55A C55 H55C 109.5
H55B C55 H55C 109.5
C53 C56 H56A 109.5
C53 C56 H56B 109.5
H56A C56 H56B 109.5
C53 C56 H56C 109.5
H56A C56 H56C 109.5
H56B C56 H56C 109.5
C60 C57 C59 107.4(8)
C60 C57 C58 112.2(8)
C59 C57 C58 106.7(7)
C60 C57 P1 107.3(6)
C59 C57 P1 114.9(6)
C58 C57 P1 108.5(5)
C57 C58 H58A 109.5
C57 C58 H58B 109.5
H58A C58 H58B 109.5
C57 C58 H58C 109.5
H58A C58 H58C 109.5
H58B C58 H58C 109.5
C57 C59 H59A 109.5
C57 C59 H59B 109.5
H59A C59 H59B 109.5
C57 C59 H59C 109.5
H59A C59 H59C 109.5
H59B C59 H59C 109.5
C57 C60 H60A 109.5
C57 C60 H60B 109.5
H60A C60 H60B 109.5
C57 C60 H60C 109.5
H60A C60 H60C 109.5
H60B C60 H60C 109.5
Cl2 C61 Cl1 114.0(16)
Cl2 C61 H61A 108.8
Cl1 C61 H61A 108.7
Cl2 C61 H61B 108.7
Cl1 C61 H61B 108.8
H61A C61 H61B 107.6
Cl2A C61A Cl1A 119(2)
Cl2A C61A H61C 107.7
Cl1A C61A H61C 107.7
Cl2A C61A H61D 107.7
Cl1A C61A H61D 107.7
H61C C61A H61D 107.1
C3 N1 C11 120.7(6)
C3 N1 S1 117.4(5)
C11 N1 S1 118.1(5)
C34 O3 C19 117.5(5)
C41 P1 C57 106.8(3)
C41 P1 C53 103.6(3)
C57 P1 C53 114.7(4)
C41 P1 Au1 114.9(2)
C57 P1 Au1 109.0(3)
C53 P1 Au1 107.9(3)
O2 S1 O1 119.9(3)
O2 S1 N1 109.0(3)
O1 S1 N1 107.9(3)
O2 S1 C4 105.6(3)
O1 S1 C4 106.0(3)
N1 S1 C4 108.0(3)

loop_
_geom_bond_atom_site_label_1
_geom_bond_atom_site_label_2
_geom_bond_distance
Au1 C1 2.003(7)
Au1 P1 2.2906(17)
C1 C2 1.200(9)
C2 C3 1.481(9)
C3 N1 1.484(9)
C3 H3A 0.9900
C3 H3B 0.9900
C4 C10 1.382(10)
C4 C5 1.389(10)
C4 S1 1.778(7)
C5 C6 1.396(11)
C5 H5 0.9500
C6 C7 1.364(12)
C6 H6 0.9500
C7 C9 1.359(11)
C7 C8 1.516(11)
C8 H8A 0.9800
C8 H8B 0.9800
C8 H8C 0.9800
C9 C10 1.388(11)
C9 H9 0.9500
C10 H10 0.9500
C11 N1 1.489(9)
C11 C12 1.566(9)
C11 C19 1.587(9)
C11 H11 1.0000
C12 C13 1.527(10)
C12 H12A 0.9900
C12 H12B 0.9900
C13 C18 1.379(10)
C13 C14 1.381(12)
C14 C15 1.390(13)
C14 H14 0.9500
C15 C16 1.386(14)
C15 H15 0.9500
C16 C17 1.363(12)
C16 H16 0.9500
C17 C18 1.382(10)
C17 H17 0.9500
C18 H18 0.9500
C19 O3 1.466(8)
C19 C20 1.481(10)
C19 C28 1.499(9)
C20 C21 1.200(10)
C21 C22 1.444(10)
C22 C27 1.375(12)
C22 C23 1.387(12)
C23 C24 1.425(12)
C23 H23 0.9500
C24 C25 1.369(13)
C24 H24 0.9500
C25 C26 1.361(13)
C25 H25 0.9500
C26 C27 1.402(11)
C26 H26 0.9500
C27 H27 0.9500
C28 C29 1.398(9)
C28 C33 1.411(9)
C29 C30 1.395(10)
C29 H29 0.9500
C30 C31 1.377(10)
C30 H30 0.9500
C31 C32 1.388(11)
C31 H31 0.9500
C32 C33 1.365(11)
C32 H32 0.9500
C33 H33 0.9500
C34 O4 1.197(9)
C34 O3 1.377(9)
C34 C35A 1.493(12)
C34 C35 1.510(15)
C35 C36 1.37(2)
C35 C40 1.40(2)
C36 C37 1.41(3)
C36 H36 0.9500
C37 C38 1.44(3)
C37 H37 0.9500
C38 C39 1.33(3)
C38 H38 0.9500
C39 C40 1.47(3)
C39 H39 0.9500
C40 H40 0.9500
C35A C36A 1.3900
C35A C40A 1.3900
C36A C37A 1.3900
C36A H36A 0.9500
C37A C38A 1.3900
C37A H37A 0.9500
C38A C39A 1.3900
C38A H38A 0.9500
C39A C40A 1.3900
C39A H39A 0.9500
C40A H40A 0.9500
C41 C42 1.374(9)
C41 C46 1.417(9)
C41 P1 1.843(6)
C42 C43 1.406(9)
C42 H42 0.9500
C43 C44 1.355(9)
C43 H43 0.9500
C44 C45 1.364(9)
C44 H44 0.9500
C45 C46 1.397(9)
C45 H45 0.9500
C46 C47 1.491(9)
C47 C52 1.386(11)
C47 C48 1.424(11)
C48 C49 1.368(11)
C48 H48 0.9500
C49 C50 1.390(13)
C49 H49 0.9500
C50 C51 1.387(13)
C50 H50 0.9500
C51 C52 1.408(10)
C51 H51 0.9500
C52 H52 0.9500
C53 C54 1.527(11)
C53 C56 1.549(12)
C53 C55 1.550(11)
C53 P1 1.886(8)
C54 H54A 0.9800
C54 H54B 0.9800
C54 H54C 0.9800
C55 H55A 0.9800
C55 H55B 0.9800
C55 H55C 0.9800
C56 H56A 0.9800
C56 H56B 0.9800
C56 H56C 0.9800
C57 C60 1.476(13)
C57 C59 1.537(12)
C57 C58 1.556(11)
C57 P1 1.869(8)
C58 H58A 0.9800
C58 H58B 0.9800
C58 H58C 0.9800
C59 H59A 0.9800
C59 H59B 0.9800
C59 H59C 0.9800
C60 H60A 0.9800
C60 H60B 0.9800
C60 H60C 0.9800
C61 Cl2 1.672(18)
C61 Cl1 1.717(18)
C61 H61A 0.9900
C61 H61B 0.9900
C61A Cl2A 1.67(2)
C61A Cl1A 1.68(2)
C61A H61C 0.9900
C61A H61D 0.9900
N1 S1 1.645(6)
O1 S1 1.435(6)
O2 S1 1.429(5)
